data_1008671
loop_
_publ_author_name
'Bordet, P'
'Moshopoulou, E'
'Liesert, S'
'Capponi, J J'

_publ_section_title
;
Structure and physical properties of Li(1-x) Nb O2 single crystals
;
_journal_coden_ASTM PHYCE6
_journal_name_full 'Physica C (Amsterdam) (152,1988-)'
_journal_page_first 745
_journal_page_last 746
_journal_volume 235
_journal_year 1994
_chemical_formula_structural 'Li Nb O2'
_chemical_formula_sum 'Li Nb O2'
_chemical_name_systematic 'Lithium niobium(III) oxide'
_space_group_IT_number 194
_symmetry_cell_setting hexagonal
_symmetry_Int_Tables_number 194
_symmetry_space_group_name_Hall '-P 6c 2c'
_symmetry_space_group_name_H-M 'P 63/m m c'
_cell_angle_alpha 90
_cell_angle_beta 90
_cell_angle_gamma 120
_cell_formula_units_Z 2
_cell_length_a 2.9210(9)
_cell_length_b 2.9210(9)
_cell_length_c 10.459(4)
_cell_volume 77.3
_refine_ls_R_factor_all 0.012
_cod_database_code 1008671

loop_
_symmetry_equiv_pos_as_xyz
x,y,z
-y,x-y,z
y-x,-x,z
-y,-x,z
y-x,y,z
x,x-y,z
-x,-y,-z
y,y-x,-z
x-y,x,-z
y,x,-z
x-y,-y,-z
-x,y-x,-z
-x,-y,1/2+z
y,y-x,1/2+z
x-y,x,1/2+z
y,x,1/2+z
x-y,-y,1/2+z
-x,y-x,1/2+z
x,y,1/2-z
-y,x-y,1/2-z
y-x,-x,1/2-z
-y,-x,1/2-z
y-x,y,1/2-z
x,x-y,1/2-z

loop_
_atom_site_label
_atom_site_type_symbol
_atom_site_symmetry_multiplicity
_atom_site_Wyckoff_symbol
_atom_site_fract_x
_atom_site_fract_y
_atom_site_fract_z
_atom_site_occupancy
_atom_site_attached_hydrogens
_atom_site_calc_flag
Li1 Li1+ 2 a 0. 0. 0. 1. 0 d
Nb1 Nb3+ 2 d 0.3333 0.6667 0.75 1. 0 d
O1 O2- 4 f 0.3333 0.6667 0.1285(2) 1. 0 d

loop_
_atom_type_symbol
_atom_type_oxidation_number
Li1+ 1.000
Nb3+ 3.000
O2- -2.000
